data_2243458
loop_
_publ_author_name
'Nashawi, Asma'
'Lawson, Christopher P.'
'Abdel-Sattar, M. Omar'
'ter Horst, Joop H.'
'Coxon, Geoffrey D.'
'Kennedy, Alan R.'

_publ_section_title
;
 Synthesis and crystal structures of
 3-hydroxy-2,4-dimethyl-2<i>H</i>-thiophen-5-one and
 3-hydroxy-4-methyl-2<i>H</i>-thiophen-5-one
;
_journal_coeditor_code LH5954
_journal_issue 7
_journal_name_full 'Acta Crystallographica Section E'
_journal_page_first 1158
_journal_page_last 1162
_journal_paper_doi 10.1107/S2056989020008269
_journal_volume 76
_journal_year 2020
_chemical_formula_iupac 'C6 H8 O2 S'
_chemical_formula_moiety 'C6 H8 O2 S'
_chemical_formula_sum 'C6 H8 O2 S'
_chemical_formula_weight 144.18
_chemical_name_systematic
;
3-Hydroxy-2,4-dimethyl-2<i>H</i>-thiophen-5-one
;
_space_group_crystal_system orthorhombic
_space_group_IT_number 61
_space_group_name_Hall '-P 2ac 2ab'
_space_group_name_H-M_alt 'P b c a'
_atom_sites_solution_hydrogens mixed
_audit_creation_method SHELXL-2014/7
_cell_angle_alpha 90
_cell_angle_beta 90
_cell_angle_gamma 90
_cell_formula_units_Z 8
_cell_length_a 9.2860(10)
_cell_length_b 11.4809(8)
_cell_length_c 12.6469(10)
_cell_measurement_reflns_used 1393
_cell_measurement_temperature 123(2)
_cell_measurement_theta_max 72.7690
_cell_measurement_theta_min 7.0090
_cell_volume 1348.3(2)
_computing_cell_refinement
;
CrysalisPro (Rigaku OD, 2019)
;
_computing_data_collection
;
CrysalisPro (Rigaku OD, 2019)
;
_computing_data_reduction
;
CrysalisPro (Rigaku OD, 2019)
;
_computing_molecular_graphics
;
Mercury (Macrae <i>et al.</i>,  2020) and ORTEP-3 for WIndows (Farrugia,
2012)
;
_computing_publication_material
;
SHELXL2014 (Sheldrick, 2015)
;
_computing_structure_refinement
;
SHELXL2014 (Sheldrick, 2015)
;
_computing_structure_solution
;
SIR92 (Altomare <i>et al.</i>,  1994)
;
_diffrn_ambient_temperature 123(2)
_diffrn_measured_fraction_theta_full 0.999
_diffrn_measured_fraction_theta_max 0.977
_diffrn_measurement_device_type 'Oxford Diffraction Gemini S'
_diffrn_measurement_method 'omega scans'
_diffrn_radiation_type CuK\a
_diffrn_radiation_wavelength 1.54184
_diffrn_reflns_av_R_equivalents 0.0494
_diffrn_reflns_av_unetI/netI 0.0485
_diffrn_reflns_limit_h_max 11
_diffrn_reflns_limit_h_min -11
_diffrn_reflns_limit_k_max 10
_diffrn_reflns_limit_k_min -13
_diffrn_reflns_limit_l_max 12
_diffrn_reflns_limit_l_min -15
_diffrn_reflns_number 4293
_diffrn_reflns_theta_full 70.000
_diffrn_reflns_theta_max 73.014
_diffrn_reflns_theta_min 7.003
_diffrn_source 'sealed tube'
_diffrn_standards_decay_% 0
_diffrn_standards_interval_count 0
_diffrn_standards_interval_time 0
_diffrn_standards_number 0
_exptl_absorpt_coefficient_mu 3.633
_exptl_absorpt_correction_T_max 0.847
_exptl_absorpt_correction_T_min 0.323
_exptl_absorpt_correction_type analytical
_exptl_absorpt_process_details
;
(CrysAlisPro; Rigaku OD, 2019)
;
_exptl_crystal_colour colourless
_exptl_crystal_density_diffrn 1.421
_exptl_crystal_description rod
_exptl_crystal_F_000 608
_exptl_crystal_size_max 0.55
_exptl_crystal_size_mid 0.08
_exptl_crystal_size_min 0.04
_refine_diff_density_max 0.674
_refine_diff_density_min -0.287
_refine_ls_extinction_method none
_refine_ls_goodness_of_fit_ref 1.071
_refine_ls_hydrogen_treatment mixed
_refine_ls_matrix_type full
_refine_ls_number_parameters 88
_refine_ls_number_reflns 1323
_refine_ls_number_restraints 0
_refine_ls_restrained_S_all 1.071
_refine_ls_R_factor_all 0.0621
_refine_ls_R_factor_gt 0.0531
_refine_ls_shift/su_max 0.000
_refine_ls_shift/su_mean 0.000
_refine_ls_structure_factor_coef Fsqd
_refine_ls_weighting_details 'w=1/[\s^2^(Fo^2^)+(0.0810P)^2^+0.8472P] where P=(Fo^2^+2Fc^2^)/3'
_refine_ls_weighting_scheme calc
_refine_ls_wR_factor_gt 0.1371
_refine_ls_wR_factor_ref 0.1482
_reflns_number_gt 1115
_reflns_number_total 1323
_reflns_threshold_expression 'I > 2\s(I)'
_cod_data_source_file lh5954sup1.cif
_cod_data_source_block 4
_cod_database_code 2243458
_shelx_space_group_comment
;
The symmetry employed for this shelxl refinement is uniquely defined
by the following loop, which should always be used as a source of
symmetry information in preference to the above space-group names.
They are only intended as comments.
;

loop_
_space_group_symop_operation_xyz
'x, y, z'
'-x+1/2, -y, z+1/2'
'x+1/2, -y+1/2, -z'
'-x, y+1/2, -z+1/2'
'-x, -y, -z'
'x-1/2, y, -z-1/2'
'-x-1/2, y-1/2, z'
'x, -y-1/2, z-1/2'

loop_
_atom_site_type_symbol
_atom_site_label
_atom_site_fract_x
_atom_site_fract_y
_atom_site_fract_z
_atom_site_U_iso_or_equiv
_atom_site_adp_type
_atom_site_calc_flag
_atom_site_occupancy
_atom_site_disorder_assembly
_atom_site_disorder_group
S S1 0.84281(8) 0.16688(5) 0.67914(5) 0.0327(3) Uani d 1 . .
O O1 0.6506(2) 0.17209(14) 0.52486(16) 0.0311(5) Uani d 1 . .
O O2 0.9490(2) 0.48890(16) 0.62458(16) 0.0329(5) Uani d 1 . .
C C3 0.8868(3) 0.3850(2) 0.6199(2) 0.0283(6) Uani d 1 . .
C C6 0.9207(4) 0.3465(3) 0.8144(2) 0.0374(7) Uani d 1 . .
H H6A 0.9733 0.4199 0.8231 0.056 Uiso calc 1 . .
H H6B 0.9571 0.2890 0.8651 0.056 Uiso calc 1 . .
H H6C 0.8179 0.3597 0.8271 0.056 Uiso calc 1 . .
C C2 0.7822(3) 0.3476(2) 0.5539(2) 0.0272(6) Uani d 1 . .
C C1 0.7427(3) 0.2288(2) 0.57332(19) 0.0281(6) Uani d 1 . .
C C5 0.7097(3) 0.4157(2) 0.4680(2) 0.0330(6) Uani d 1 . .
H H5A 0.6367 0.4670 0.4990 0.049 Uiso calc 1 . .
H H5B 0.6636 0.3619 0.4182 0.049 Uiso calc 1 . .
H H5C 0.7815 0.4627 0.4304 0.049 Uiso calc 1 . .
C C4 0.9423(3) 0.3008(2) 0.7017(2) 0.0302(6) Uani d 1 . .
H H4 1.0472 0.2864 0.6892 0.036 Uiso calc 1 . .
H H1H 0.914(5) 0.542(3) 0.581(3) 0.053(11) Uiso d 1 . .

loop_
_atom_site_aniso_label
_atom_site_aniso_U_11
_atom_site_aniso_U_22
_atom_site_aniso_U_33
_atom_site_aniso_U_12
_atom_site_aniso_U_13
_atom_site_aniso_U_23
S1 0.0477(5) 0.0172(4) 0.0332(4) 0.0017(2) -0.0059(3) 0.0025(2)
O1 0.0410(11) 0.0178(9) 0.0344(10) -0.0013(7) -0.0046(7) -0.0024(7)
O2 0.0438(11) 0.0188(9) 0.0360(10) -0.0026(8) -0.0046(8) -0.0005(7)
C3 0.0383(13) 0.0172(11) 0.0294(12) 0.0014(10) 0.0030(10) -0.0021(9)
C6 0.0475(17) 0.0328(14) 0.0318(14) -0.0009(12) -0.0047(12) -0.0014(11)
C2 0.0377(14) 0.0178(12) 0.0262(11) 0.0024(10) 0.0017(10) -0.0022(9)
C1 0.0389(14) 0.0187(12) 0.0266(11) 0.0046(10) 0.0025(10) -0.0012(9)
C5 0.0473(15) 0.0183(13) 0.0334(13) -0.0006(11) -0.0048(11) 0.0004(9)
C4 0.0352(13) 0.0208(12) 0.0346(13) 0.0014(10) -0.0035(10) -0.0018(10)

loop_
_atom_type_symbol
_atom_type_description
_atom_type_scat_dispersion_real
_atom_type_scat_dispersion_imag
_atom_type_scat_source
S S 0.3331 0.5567 'International Tables Vol C Tables 4.2.6.8 and 6.1.1.4'
O O 0.0492 0.0322 'International Tables Vol C Tables 4.2.6.8 and 6.1.1.4'
C C 0.0181 0.0091 'International Tables Vol C Tables 4.2.6.8 and 6.1.1.4'
H H 0.0000 0.0000 'International Tables Vol C Tables 4.2.6.8 and 6.1.1.4'

loop_
_geom_angle_atom_site_label_1
_geom_angle_atom_site_label_2
_geom_angle_atom_site_label_3
_geom_angle_site_symmetry_1
_geom_angle_site_symmetry_3
_geom_angle
_geom_angle_publ_flag
C1 S1 C4 . . 92.62(12) y
C3 O2 H1H . . 116(3) ?
O2 C3 C2 . . 128.8(2) ?
O2 C3 C4 . . 113.4(2) y
C2 C3 C4 . . 117.8(2) y
C4 C6 H6A . . 109.5 ?
C4 C6 H6B . . 109.5 ?
H6A C6 H6B . . 109.5 ?
C4 C6 H6C . . 109.5 ?
H6A C6 H6C . . 109.5 ?
H6B C6 H6C . . 109.5 ?
C3 C2 C1 . . 112.3(2) y
C3 C2 C5 . . 127.3(2) ?
C1 C2 C5 . . 120.4(2) ?
O1 C1 C2 . . 126.3(2) ?
O1 C1 S1 . . 121.6(2) ?
C2 C1 S1 . . 112.1(2) y
C2 C5 H5A . . 109.5 ?
C2 C5 H5B . . 109.5 ?
H5A C5 H5B . . 109.5 ?
C2 C5 H5C . . 109.5 ?
H5A C5 H5C . . 109.5 ?
H5B C5 H5C . . 109.5 ?
C3 C4 C6 . . 112.0(2) ?
C3 C4 S1 . . 105.16(18) y
C6 C4 S1 . . 111.7(2) ?
C3 C4 H4 . . 109.3 ?
C6 C4 H4 . . 109.3 ?
S1 C4 H4 . . 109.3 ?

loop_
_geom_bond_atom_site_label_1
_geom_bond_atom_site_label_2
_geom_bond_site_symmetry_2
_geom_bond_distance
_geom_bond_publ_flag
S1 C1 . 1.778(3) y
S1 C4 . 1.816(3) y
O1 C1 . 1.238(3) y
O2 C3 . 1.326(3) y
O2 H1H . 0.88(4) ?
C3 C2 . 1.351(4) y
C3 C4 . 1.507(4) y
C6 C4 . 1.532(4) ?
C6 H6A . 0.9800 ?
C6 H6B . 0.9800 ?
C6 H6C . 0.9800 ?
C2 C1 . 1.434(4) y
C2 C5 . 1.498(4) ?
C5 H5A . 0.9800 ?
C5 H5B . 0.9800 ?
C5 H5C . 0.9800 ?
C4 H4 . 1.0000 ?

loop_
_geom_hbond_atom_site_label_D
_geom_hbond_atom_site_label_H
_geom_hbond_atom_site_label_A
_geom_hbond_site_symmetry_A
_geom_hbond_distance_DH
_geom_hbond_distance_HA
_geom_hbond_distance_DA
_geom_hbond_angle_DHA
O2 H1H O1 7_765 0.88(4) 1.77(4) 2.621(3) 164(4)

loop_
_geom_torsion_atom_site_label_1
_geom_torsion_atom_site_label_2
_geom_torsion_atom_site_label_3
_geom_torsion_atom_site_label_4
_geom_torsion_site_symmetry_1
_geom_torsion_site_symmetry_2
_geom_torsion_site_symmetry_3
_geom_torsion_site_symmetry_4
_geom_torsion
_geom_torsion_publ_flag
O2 C3 C2 C1 . . . . -180.0(2) ?
C4 C3 C2 C1 . . . . -0.9(3) ?
O2 C3 C2 C5 . . . . 0.2(5) ?
C4 C3 C2 C5 . . . . 179.2(2) ?
C3 C2 C1 O1 . . . . -179.8(3) ?
C5 C2 C1 O1 . . . . 0.0(4) ?
C3 C2 C1 S1 . . . . 0.4(3) ?
C5 C2 C1 S1 . . . . -179.8(2) ?
C4 S1 C1 O1 . . . . -179.6(2) ?
C4 S1 C1 C2 . . . . 0.2(2) ?
O2 C3 C4 C6 . . . . 58.8(3) ?
C2 C3 C4 C6 . . . . -120.4(3) ?
O2 C3 C4 S1 . . . . -179.77(18) ?
C2 C3 C4 S1 . . . . 1.0(3) ?
C1 S1 C4 C3 . . . . -0.64(19) ?
C1 S1 C4 C6 . . . . 121.0(2) ?

_cod_database_fobs_code 2243458
